data_4110470
loop_
_publ_author_name
'Matthew B. Harney'
'Richard J. Keaton'
'James C. Fettinger'
'Lawrence R. Sita'

_publ_section_title
;
 Living Ziegler-Natta Polymerization by Early Transition Metals: Synthesis
 and Evaluation of Cationic Zirconium Alkyl Complexes Bearing \b-Hydrogens
 as Models for Propagating Centers
;
_journal_name_full 'Journal of the American Chemical Society'
_journal_page_first 3420
_journal_page_last 3432
_journal_paper_doi 10.1021/ja057866v
_journal_volume 128
_journal_year 2006
_chemical_formula_sum 'C22 H41 Br N2 Zr'
_chemical_formula_weight 504.70
_chemical_name_systematic
; 
 ? 
;
_space_group_IT_number 2
_symmetry_cell_setting triclinic
_symmetry_space_group_name_Hall '-P 1'
_symmetry_space_group_name_H-M 'P -1'
_atom_sites_solution_hydrogens geom
_atom_sites_solution_primary direct
_atom_sites_solution_secondary difmap
_audit_creation_method SHELXL-97
_cell_angle_alpha 90.222(2)
_cell_angle_beta 94.385(2)
_cell_angle_gamma 115.936(2)
_cell_formula_units_Z 2
_cell_length_a 8.9207(11)
_cell_length_b 9.2385(12)
_cell_length_c 16.376(2)
_cell_measurement_temperature 193(2)
_cell_volume 1209.1(3)
_computing_cell_refinement 'Bruker SMART'
_computing_data_collection 'Bruker SMART'
_computing_data_reduction 'Bruker SAINT'
_computing_molecular_graphics 'Bruker SHELXTL'
_computing_publication_material 'Bruker SHELXTL'
_computing_structure_refinement 'SHELXL-97 (Sheldrick, 1997)'
_computing_structure_solution 'SHELXS-97 (Sheldrick, 1990)'
_diffrn_ambient_temperature 193(2)
_diffrn_measured_fraction_theta_full 0.990
_diffrn_measured_fraction_theta_max 0.990
_diffrn_measurement_device_type 'CCD area detector'
_diffrn_measurement_method 'phi and omega scans'
_diffrn_radiation_monochromator graphite
_diffrn_radiation_source 'fine-focus sealed tube'
_diffrn_radiation_type MoK\a
_diffrn_radiation_wavelength 0.71073
_diffrn_reflns_av_R_equivalents 0.0198
_diffrn_reflns_av_sigmaI/netI 0.0305
_diffrn_reflns_limit_h_max 11
_diffrn_reflns_limit_h_min -11
_diffrn_reflns_limit_k_max 11
_diffrn_reflns_limit_k_min -12
_diffrn_reflns_limit_l_max 21
_diffrn_reflns_limit_l_min -21
_diffrn_reflns_number 10825
_diffrn_reflns_theta_full 27.50
_diffrn_reflns_theta_max 27.50
_diffrn_reflns_theta_min 2.45
_diffrn_standards_decay_% 0
_exptl_absorpt_coefficient_mu 2.115
_exptl_absorpt_correction_type 'empirical, SADABS'
_exptl_crystal_colour 'Canary Yellow'
_exptl_crystal_density_diffrn 1.386
_exptl_crystal_density_meas 0
_exptl_crystal_description Block
_exptl_crystal_F_000 524
_exptl_crystal_size_max 0.673
_exptl_crystal_size_mid 0.481
_exptl_crystal_size_min 0.390
_refine_diff_density_max 0.950
_refine_diff_density_min -0.377
_refine_diff_density_rms 0.062
_refine_ls_extinction_method none
_refine_ls_goodness_of_fit_ref 1.056
_refine_ls_hydrogen_treatment mixed
_refine_ls_matrix_type full
_refine_ls_number_parameters 402
_refine_ls_number_reflns 5501
_refine_ls_number_restraints 3
_refine_ls_restrained_S_all 1.056
_refine_ls_R_factor_all 0.0337
_refine_ls_R_factor_gt 0.0268
_refine_ls_shift/su_max 0.001
_refine_ls_shift/su_mean 0.000
_refine_ls_structure_factor_coef Fsqd
_refine_ls_weighting_details 'calc w=1/[\s^2^(Fo^2^)+(0.0399P)^2^+0.1554P] where P=(Fo^2^+2Fc^2^)/3'
_refine_ls_weighting_scheme calc
_refine_ls_wR_factor_gt 0.0685
_refine_ls_wR_factor_ref 0.0711
_reflns_number_gt 4789
_reflns_number_total 5501
_reflns_threshold_expression >2sigma(I)
_cod_data_source_file ja057866vsi20051119_012223.cif
_cod_data_source_block Cp*Zr(Br/Cl)(iBu)[N(tBu)(C(Me)N(Et)]
_cod_database_code 4110470

loop_
_symmetry_equiv_pos_as_xyz
'x, y, z'
'-x, -y, -z'

loop_
_atom_site_label
_atom_site_type_symbol
_atom_site_fract_x
_atom_site_fract_y
_atom_site_fract_z
_atom_site_U_iso_or_equiv
_atom_site_adp_type
_atom_site_occupancy
_atom_site_symmetry_multiplicity
_atom_site_calc_flag
_atom_site_refinement_flags
Zr1 Zr 0.90284(2) 0.12712(2) 0.243991(11) 0.02657(6) Uani 1 1 d .
Br1 Br 1.16190(3) 0.28809(3) 0.157669(13) 0.04119(7) Uani 1 1 d .
N1 N 0.7168(2) 0.1746(2) 0.30853(10) 0.0331(4) Uani 1 1 d .
N2 N 0.7541(2) 0.2450(2) 0.18010(10) 0.0327(3) Uani 1 1 d .
CNT1 C 0.82897(16) -0.13668(15) 0.23736(12) 0.000 Uiso 0.00 1 d P
C1 C 0.8371(3) -0.1295(2) 0.16413(12) 0.0349(4) Uani 1 1 d .
C2 C 0.9689(2) -0.1113(2) 0.22361(12) 0.0327(4) Uani 1 1 d .
C3 C 0.9072(3) -0.1296(2) 0.30203(12) 0.0329(4) Uani 1 1 d .
C4 C 0.7379(3) -0.1569(2) 0.29112(13) 0.0350(4) Uani 1 1 d .
C5 C 0.6938(2) -0.1560(2) 0.20590(13) 0.0353(4) Uani 1 1 d .
C6 C 0.8442(4) -0.1303(3) 0.07262(14) 0.0488(6) Uani 1 1 d .
H6A H 0.950(5) -0.120(5) 0.054(3) 0.100(13) Uiso 1 1 d .
H6B H 0.828(5) -0.049(5) 0.042(2) 0.096(12) Uiso 1 1 d .
H6C H 0.802(5) -0.236(5) 0.048(2) 0.106(13) Uiso 1 1 d .
C7 C 1.1398(3) -0.0934(3) 0.20727(19) 0.0453(5) Uani 1 1 d .
H7A H 1.218(4) -0.022(4) 0.242(2) 0.070(10) Uiso 1 1 d .
H7B H 1.160(5) -0.068(5) 0.156(3) 0.094(12) Uiso 1 1 d .
H7C H 1.145(4) -0.198(4) 0.2117(19) 0.072(9) Uiso 1 1 d .
C8 C 0.9956(3) -0.1414(3) 0.38134(15) 0.0446(5) Uani 1 1 d .
H8A H 0.964(4) -0.249(4) 0.3925(17) 0.055(8) Uiso 1 1 d .
H8B H 0.974(4) -0.090(4) 0.4247(19) 0.063(8) Uiso 1 1 d .
H8C H 1.124(5) -0.088(4) 0.377(2) 0.089(11) Uiso 1 1 d .
C9 C 0.6191(4) -0.2033(3) 0.35657(19) 0.0510(6) Uani 1 1 d .
H9A H 0.542(4) -0.173(4) 0.3422(19) 0.065(9) Uiso 1 1 d .
H9B H 0.669(4) -0.150(4) 0.408(2) 0.079(10) Uiso 1 1 d .
H9C H 0.575(4) -0.324(4) 0.3638(18) 0.061(8) Uiso 1 1 d .
C10 C 0.5227(3) -0.1889(4) 0.1675(2) 0.0542(6) Uani 1 1 d .
H10A H 0.448(5) -0.304(5) 0.170(2) 0.086(11) Uiso 1 1 d .
H10B H 0.534(4) -0.137(4) 0.113(2) 0.085(11) Uiso 1 1 d .
H10C H 0.486(5) -0.121(5) 0.191(2) 0.102(13) Uiso 1 1 d .
C11 C 0.7051(2) 0.2730(2) 0.25118(13) 0.0335(4) Uani 1 1 d .
C12 C 0.6512(4) 0.4025(4) 0.26921(17) 0.0471(6) Uani 1 1 d .
H12A H 0.528(4) 0.357(4) 0.2575(18) 0.063(8) Uiso 1 1 d .
H12B H 0.710(4) 0.493(4) 0.2406(17) 0.052(8) Uiso 1 1 d .
H12C H 0.674(4) 0.428(4) 0.327(2) 0.066(9) Uiso 1 1 d .
C13 C 0.7436(3) 0.3226(3) 0.10193(13) 0.0393(5) Uani 1 1 d .
C14 C 0.7631(3) 0.2188(3) 0.03381(14) 0.0442(5) Uani 1 1 d .
H14A H 0.874(4) 0.210(3) 0.0410(16) 0.053(7) Uiso 1 1 d .
H14B H 0.759(4) 0.273(4) -0.0204(18) 0.062(8) Uiso 1 1 d .
H14C H 0.667(4) 0.100(4) 0.0341(17) 0.059(8) Uiso 1 1 d .
C15 C 0.8824(4) 0.4927(3) 0.10083(18) 0.0508(6) Uani 1 1 d .
H15A H 0.880(3) 0.537(3) 0.0484(18) 0.053(7) Uiso 1 1 d .
H15B H 0.979(4) 0.491(3) 0.1143(18) 0.056(8) Uiso 1 1 d .
H15C H 0.874(4) 0.565(4) 0.142(2) 0.079(10) Uiso 1 1 d .
C16 C 0.5706(4) 0.3208(5) 0.08305(19) 0.0612(8) Uani 1 1 d .
H16A H 0.468(4) 0.206(4) 0.0887(18) 0.067(9) Uiso 1 1 d .
H16B H 0.546(4) 0.337(4) 0.028(2) 0.077(10) Uiso 1 1 d .
H16C H 0.561(4) 0.403(4) 0.1192(18) 0.062(8) Uiso 1 1 d .
C17 C 0.6831(3) 0.1902(3) 0.39353(13) 0.0388(5) Uani 1 1 d .
H17A H 0.744(3) 0.305(3) 0.4172(15) 0.039(6) Uiso 1 1 d .
H17B H 0.729(3) 0.127(3) 0.4236(14) 0.038(6) Uiso 1 1 d .
C18 C 0.4977(3) 0.1247(4) 0.40508(18) 0.0527(6) Uani 1 1 d .
H18A H 0.447(4) 0.179(4) 0.3738(19) 0.062(9) Uiso 1 1 d .
H18B H 0.476(4) 0.132(4) 0.462(2) 0.068(9) Uiso 1 1 d .
H18C H 0.429(4) 0.012(4) 0.3885(18) 0.063(9) Uiso 1 1 d .
C19 C 1.0787(2) 0.2297(2) 0.35990(13) 0.0333(4) Uani 1 1 d .
H19A H 1.014(3) 0.190(3) 0.4044(17) 0.055(8) Uiso 1 1 d .
H19B H 1.147(3) 0.165(3) 0.3647(15) 0.047(7) Uiso 1 1 d .
C20 C 1.1916(3) 0.4111(3) 0.37042(14) 0.0397(5) Uani 1 1 d .
H20 H 1.282(4) 0.438(3) 0.3253(17) 0.060(8) Uiso 1 1 d .
C21 C 1.2803(4) 0.4559(4) 0.45681(16) 0.0552(7) Uani 1 1 d .
H21A H 1.341(4) 0.575(4) 0.463(2) 0.075(10) Uiso 1 1 d .
H21B H 1.337(5) 0.387(5) 0.475(2) 0.105(13) Uiso 1 1 d .
H21C H 1.195(4) 0.441(4) 0.499(2) 0.075(9) Uiso 1 1 d .
C22 C 1.1032(4) 0.5136(4) 0.3487(3) 0.0641(8) Uani 1 1 d .
H22A H 1.173(4) 0.626(5) 0.358(2) 0.078(10) Uiso 1 1 d .
H22B H 1.014(4) 0.486(4) 0.3797(18) 0.058(9) Uiso 1 1 d .
H22C H 1.070(5) 0.504(5) 0.285(3) 0.103(13) Uiso 1 1 d .

loop_
_atom_site_aniso_label
_atom_site_aniso_U_11
_atom_site_aniso_U_22
_atom_site_aniso_U_33
_atom_site_aniso_U_23
_atom_site_aniso_U_13
_atom_site_aniso_U_12
Zr1 0.02424(10) 0.02639(11) 0.02940(10) -0.00123(7) 0.00427(7) 0.01110(8)
Br1 0.03525(12) 0.04587(14) 0.04326(13) 0.00448(9) 0.01168(9) 0.01723(10)
N1 0.0290(8) 0.0402(10) 0.0330(8) -0.0047(7) 0.0053(6) 0.0175(7)
N2 0.0318(8) 0.0342(9) 0.0350(8) -0.0010(7) 0.0025(6) 0.0175(7)
C1 0.0406(11) 0.0275(10) 0.0359(10) -0.0057(8) 0.0046(8) 0.0142(9)
C2 0.0350(10) 0.0262(10) 0.0391(10) -0.0009(8) 0.0063(8) 0.0151(8)
C3 0.0384(10) 0.0254(10) 0.0356(10) 0.0003(8) 0.0067(8) 0.0142(8)
C4 0.0358(10) 0.0248(10) 0.0417(11) 0.0008(8) 0.0114(8) 0.0096(8)
C5 0.0300(10) 0.0270(10) 0.0432(11) -0.0049(8) 0.0008(8) 0.0077(8)
C6 0.0729(18) 0.0457(14) 0.0350(11) -0.0047(10) 0.0051(11) 0.0328(14)
C7 0.0407(12) 0.0428(14) 0.0603(16) 0.0004(12) 0.0119(11) 0.0243(11)
C8 0.0567(15) 0.0381(13) 0.0417(12) 0.0033(10) 0.0003(10) 0.0240(12)
C9 0.0491(14) 0.0453(15) 0.0586(16) 0.0095(12) 0.0274(12) 0.0170(12)
C10 0.0334(12) 0.0457(15) 0.0736(18) -0.0084(14) -0.0099(11) 0.0107(11)
C11 0.0251(9) 0.0339(11) 0.0407(11) -0.0056(8) -0.0003(8) 0.0127(8)
C12 0.0546(15) 0.0521(15) 0.0487(14) -0.0057(12) 0.0049(11) 0.0363(13)
C13 0.0440(12) 0.0449(13) 0.0355(10) 0.0018(9) -0.0004(9) 0.0259(10)
C14 0.0508(13) 0.0488(14) 0.0354(11) -0.0009(10) 0.0005(10) 0.0247(12)
C15 0.0663(17) 0.0404(14) 0.0505(15) 0.0080(11) 0.0075(12) 0.0275(13)
C16 0.0632(18) 0.090(2) 0.0504(15) -0.0013(15) -0.0071(13) 0.0541(19)
C17 0.0348(10) 0.0487(13) 0.0338(10) -0.0055(9) 0.0072(8) 0.0184(10)
C18 0.0420(13) 0.0650(18) 0.0542(15) -0.0030(13) 0.0174(11) 0.0241(13)
C19 0.0287(9) 0.0320(11) 0.0375(11) -0.0017(8) 0.0006(8) 0.0121(8)
C20 0.0353(11) 0.0359(12) 0.0429(12) -0.0053(9) 0.0003(9) 0.0115(9)
C21 0.0530(15) 0.0463(16) 0.0438(13) -0.0088(11) -0.0024(11) 0.0021(13)
C22 0.0542(17) 0.0344(15) 0.100(3) -0.0028(14) -0.0054(17) 0.0182(13)

loop_
_atom_type_symbol
_atom_type_description
_atom_type_scat_dispersion_real
_atom_type_scat_dispersion_imag
_atom_type_scat_source
C C 0.0033 0.0016 'International Tables Vol C Tables 4.2.6.8 and 6.1.1.4'
H H 0.0000 0.0000 'International Tables Vol C Tables 4.2.6.8 and 6.1.1.4'
N N 0.0061 0.0033 'International Tables Vol C Tables 4.2.6.8 and 6.1.1.4'
Br Br -0.2901 2.4595 'International Tables Vol C Tables 4.2.6.8 and 6.1.1.4'
Zr Zr -2.9673 0.5597 'International Tables Vol C Tables 4.2.6.8 and 6.1.1.4'

loop_
_geom_angle_atom_site_label_1
_geom_angle_atom_site_label_2
_geom_angle_atom_site_label_3
_geom_angle
N1 Zr1 CNT1 109.81(6)
N1 Zr1 N2 59.01(6)
CNT1 Zr1 N2 124.33(6)
N1 Zr1 C19 86.48(7)
CNT1 Zr1 C19 106.91(7)
N2 Zr1 C19 124.55(7)
N1 Zr1 C5 91.73(7)
CNT1 Zr1 C5 28.97(5)
N2 Zr1 C5 95.80(7)
C19 Zr1 C5 129.90(7)
N1 Zr1 C1 124.39(7)
CNT1 Zr1 C1 28.70(6)
N2 Zr1 C1 107.59(6)
C19 Zr1 C1 127.86(7)
C5 Zr1 C1 32.97(7)
N1 Zr1 C4 82.80(6)
CNT1 Zr1 C4 28.25(6)
N2 Zr1 C4 116.80(7)
C19 Zr1 C4 97.77(7)
C5 Zr1 C4 32.75(7)
C1 Zr1 C4 53.96(7)
N1 Zr1 C2 136.17(7)
CNT1 Zr1 C2 28.26(5)
N2 Zr1 C2 139.74(6)
C19 Zr1 C2 95.53(7)
C5 Zr1 C2 54.20(6)
C1 Zr1 C2 32.55(7)
C4 Zr1 C2 53.49(6)
N1 Zr1 C3 107.29(6)
CNT1 Zr1 C3 27.98(6)
N2 Zr1 C3 148.15(6)
C19 Zr1 C3 78.97(7)
C5 Zr1 C3 53.92(7)
C1 Zr1 C3 53.66(7)
C4 Zr1 C3 32.10(6)
C2 Zr1 C3 32.15(6)
N1 Zr1 C11 30.25(6)
CNT1 Zr1 C11 127.87(6)
N2 Zr1 C11 30.21(6)
C19 Zr1 C11 101.72(7)
C5 Zr1 C11 101.20(6)
C1 Zr1 C11 126.40(6)
C4 Zr1 C11 106.29(7)
C2 Zr1 C11 155.39(6)
C3 Zr1 C11 135.59(6)
N1 Zr1 Br1 138.16(5)
CNT1 Zr1 Br1 111.46(4)
N2 Zr1 Br1 91.46(4)
C19 Zr1 Br1 88.09(6)
C5 Zr1 Br1 122.44(5)
C1 Zr1 Br1 90.79(5)
C4 Zr1 Br1 139.02(4)
C2 Zr1 Br1 85.64(5)
C3 Zr1 Br1 112.27(5)
C11 Zr1 Br1 112.14(5)
C11 N1 C17 121.79(17)
C11 N1 Zr1 92.80(12)
C17 N1 Zr1 137.09(13)
C11 N2 C13 125.47(17)
C11 N2 Zr1 91.54(12)
C13 N2 Zr1 140.10(13)
C4 CNT1 C2 143.80(17)
C4 CNT1 C1 144.21(15)
C2 CNT1 C1 71.99(15)
C4 CNT1 C3 71.84(16)
C2 CNT1 C3 71.96(14)
C1 CNT1 C3 143.95(14)
C4 CNT1 C5 72.16(14)
C2 CNT1 C5 144.04(19)
C1 CNT1 C5 72.06(15)
C3 CNT1 C5 143.99(17)
C4 CNT1 Zr1 90.47(11)
C2 CNT1 Zr1 90.53(10)
C1 CNT1 Zr1 88.86(11)
C3 CNT1 Zr1 92.09(10)
C5 CNT1 Zr1 88.05(11)
CNT1 C1 C2 53.91(12)
CNT1 C1 C5 54.11(12)
C2 C1 C5 108.02(18)
CNT1 C1 C6 176.91(19)
C2 C1 C6 126.1(2)
C5 C1 C6 125.8(2)
CNT1 C1 Zr1 62.44(9)
C2 C1 Zr1 74.87(11)
C5 C1 Zr1 73.00(11)
C6 C1 Zr1 120.65(15)
CNT1 C2 C3 54.15(13)
CNT1 C2 C1 54.10(13)
C3 C2 C1 108.24(17)
CNT1 C2 C7 175.51(19)
C3 C2 C7 124.9(2)
C1 C2 C7 126.6(2)
CNT1 C2 Zr1 61.21(9)
C3 C2 Zr1 75.11(11)
C1 C2 Zr1 72.58(11)
C7 C2 Zr1 123.22(15)
CNT1 C3 C4 53.92(12)
CNT1 C3 C2 53.89(12)
C4 C3 C2 107.81(18)
CNT1 C3 C8 173.46(19)
C4 C3 C8 125.1(2)
C2 C3 C8 126.55(19)
CNT1 C3 Zr1 59.93(9)
C4 C3 Zr1 72.70(11)
C2 C3 Zr1 72.74(11)
C8 C3 Zr1 126.57(15)
CNT1 C4 C3 54.25(12)
CNT1 C4 C5 54.20(12)
C3 C4 C5 108.44(17)
CNT1 C4 C9 173.1(2)
C3 C4 C9 125.5(2)
C5 C4 C9 125.5(2)
CNT1 C4 Zr1 61.27(9)
C3 C4 Zr1 75.20(11)
C5 C4 Zr1 72.03(12)
C9 C4 Zr1 125.63(15)
CNT1 C5 C4 53.65(13)
CNT1 C5 C1 53.83(13)
C4 C5 C1 107.48(17)
CNT1 C5 C10 177.1(2)
C4 C5 C10 125.6(2)
C1 C5 C10 126.8(2)
CNT1 C5 Zr1 62.99(9)
C4 C5 Zr1 75.22(11)
C1 C5 Zr1 74.03(11)
C10 C5 Zr1 119.83(16)
C1 C6 H6A 115(2)
C1 C6 H6B 119(2)
H6A C6 H6B 101(3)
C1 C6 H6C 114(2)
H6A C6 H6C 83(3)
H6B C6 H6C 118(3)
C2 C7 H7A 112(2)
C2 C7 H7B 111(2)
H7A C7 H7B 111(3)
C2 C7 H7C 110.6(18)
H7A C7 H7C 109(3)
H7B C7 H7C 104(3)
C3 C8 H8A 110.0(18)
C3 C8 H8B 112.0(18)
H8A C8 H8B 110(3)
C3 C8 H8C 109.4(19)
H8A C8 H8C 108(3)
H8B C8 H8C 108(3)
C4 C9 H9A 108(2)
C4 C9 H9B 113(2)
H9A C9 H9B 106(3)
C4 C9 H9C 108.4(16)
H9A C9 H9C 114(3)
H9B C9 H9C 108(3)
C5 C10 H10A 110(2)
C5 C10 H10B 109(2)
H10A C10 H10B 119(3)
C5 C10 H10C 110(2)
H10A C10 H10C 115(3)
H10B C10 H10C 93(3)
N2 C11 N1 111.37(17)
N2 C11 C12 126.3(2)
N1 C11 C12 122.24(19)
N2 C11 Zr1 58.25(10)
N1 C11 Zr1 56.95(9)
C12 C11 Zr1 159.27(16)
C11 C12 H12A 108.5(17)
C11 C12 H12B 110.2(17)
H12A C12 H12B 114(2)
C11 C12 H12C 107.7(18)
H12A C12 H12C 106(2)
H12B C12 H12C 110(2)
N2 C13 C15 111.83(18)
N2 C13 C14 106.24(17)
C15 C13 C14 109.0(2)
N2 C13 C16 112.0(2)
C15 C13 C16 110.8(2)
C14 C13 C16 106.7(2)
C13 C14 H14A 113.4(15)
C13 C14 H14B 107.0(16)
H14A C14 H14B 108(2)
C13 C14 H14C 109.5(15)
H14A C14 H14C 106(2)
H14B C14 H14C 112(2)
C13 C15 H15A 110.7(17)
C13 C15 H15B 108.7(19)
H15A C15 H15B 112(3)
C13 C15 H15C 113(2)
H15A C15 H15C 108(3)
H15B C15 H15C 105(3)
C13 C16 H16A 113.9(16)
C13 C16 H16B 115(2)
H16A C16 H16B 98(3)
C13 C16 H16C 109.6(17)
H16A C16 H16C 110(2)
H16B C16 H16C 110(3)
N1 C17 C18 113.28(19)
N1 C17 H17A 112.8(14)
C18 C17 H17A 109.6(14)
N1 C17 H17B 104.2(14)
C18 C17 H17B 109.5(14)
H17A C17 H17B 107(2)
C17 C18 H18A 111.7(19)
C17 C18 H18B 112.8(18)
H18A C18 H18B 108(2)
C17 C18 H18C 116.2(17)
H18A C18 H18C 103(2)
H18B C18 H18C 104(2)
C20 C19 Zr1 120.05(14)
C20 C19 H19A 111.9(17)
Zr1 C19 H19A 106.7(16)
C20 C19 H19B 111.5(14)
Zr1 C19 H19B 104.9(14)
H19A C19 H19B 100(2)
C22 C20 C21 110.9(2)
C22 C20 C19 113.9(2)
C21 C20 C19 111.1(2)
C22 C20 H20 104.4(15)
C21 C20 H20 110.5(15)
C19 C20 H20 105.8(15)
C20 C21 H21A 108.5(19)
C20 C21 H21B 113(2)
H21A C21 H21B 121(3)
C20 C21 H21C 109.9(18)
H21A C21 H21C 97(3)
H21B C21 H21C 106(3)
C20 C22 H22A 113(2)
C20 C22 H22B 109.2(19)
H22A C22 H22B 108(3)
C20 C22 H22C 110(2)
H22A C22 H22C 103(3)
H22B C22 H22C 114(3)

loop_
_geom_bond_atom_site_label_1
_geom_bond_atom_site_label_2
_geom_bond_distance
Zr1 N1 2.2284(15)
Zr1 CNT1 2.2288(13)
Zr1 N2 2.2587(16)
Zr1 C19 2.279(2)
Zr1 C5 2.500(2)
Zr1 C1 2.5136(19)
Zr1 C4 2.542(2)
Zr1 C2 2.5432(19)
Zr1 C3 2.574(2)
Zr1 C11 2.6554(19)
Zr1 Br1 2.6571(4)
N1 C11 1.339(3)
N1 C17 1.466(3)
N2 C11 1.337(3)
N2 C13 1.486(3)
CNT1 C4 1.203(2)
CNT1 C2 1.204(2)
CNT1 C1 1.207(2)
CNT1 C3 1.208(2)
CNT1 C5 1.212(2)
C1 C2 1.417(3)
C1 C5 1.423(3)
C1 C6 1.505(3)
C2 C3 1.417(3)
C2 C7 1.505(3)
C3 C4 1.415(3)
C3 C8 1.497(3)
C4 C5 1.422(3)
C4 C9 1.495(3)
C5 C10 1.504(3)
C6 H6A 0.98(4)
C6 H6B 0.96(4)
C6 H6C 0.96(4)
C7 H7A 0.88(3)
C7 H7B 0.88(4)
C7 H7C 1.00(3)
C8 H8A 0.93(3)
C8 H8B 0.93(3)
C8 H8C 1.04(4)
C9 H9A 0.86(3)
C9 H9B 0.95(4)
C9 H9C 1.02(3)
C10 H10A 0.98(4)
C10 H10B 1.01(4)
C10 H10C 0.92(4)
C11 C12 1.507(3)
C12 H12A 1.00(3)
C12 H12B 0.92(3)
C12 H12C 0.97(3)
C13 C15 1.518(4)
C13 C14 1.536(3)
C13 C16 1.544(3)
C14 H14A 1.03(3)
C14 H14B 1.03(3)
C14 H14C 1.06(3)
C15 H15A 0.96(3)
C15 H15B 0.88(3)
C15 H15C 0.97(4)
C16 H16A 1.07(3)
C16 H16B 0.94(4)
C16 H16C 1.00(3)
C17 C18 1.521(3)
C17 H17A 1.02(3)
C17 H17B 0.97(2)
C18 H18A 0.94(3)
C18 H18B 0.97(3)
C18 H18C 0.97(3)
C19 C20 1.532(3)
C19 H19A 0.94(3)
C19 H19B 1.02(3)
C20 C22 1.503(4)
C20 C21 1.529(3)
C20 H20 1.08(3)
C21 H21A 0.99(4)
C21 H21B 1.00(4)
C21 H21C 1.03(3)
C22 H22A 0.95(4)
C22 H22B 0.92(3)
C22 H22C 1.05(4)
